data_7218443
loop_
_publ_author_name
'Reddy, Kallu Rajender'
'Saidulu, G.'
'Kumar, R. Arun'
'Anitha, T.'
'Srinivasulu, A.'
'Balasubramanian, Sridhar'
'Liu, Shiuh-Tzung'

_publ_section_title
;
 C-N and C-P bond formation via cross dehydrative coupling reaction: an
 efficient synthesis of novel 3,4-dihydroquinazolines
;
_journal_name_full 'RSC Adv.'
_journal_paper_doi 10.1039/C4RA10203G
_journal_year 2014
_chemical_formula_moiety 'C23 H21 N3 O'
_chemical_formula_sum 'C23 H21 N3 O'
_chemical_formula_weight 355.43
_chemical_name_systematic
; 
N-(3-phenyl-2-p-tolyl-3,4-dihydroquinazolin-4-yl)acetamide 
;
_space_group_IT_number 14
_symmetry_cell_setting monoclinic
_symmetry_space_group_name_Hall '-P 2ybc'
_symmetry_space_group_name_H-M 'P 1 21/c 1'
_atom_sites_solution_hydrogens geom
_atom_sites_solution_primary direct
_atom_sites_solution_secondary difmap
_audit_creation_method SHELXL-97
_cell_angle_alpha 90.00
_cell_angle_beta 92.604(2)
_cell_angle_gamma 90.00
_cell_formula_units_Z 4
_cell_length_a 9.3171(12)
_cell_length_b 15.390(2)
_cell_length_c 13.1098(17)
_cell_measurement_reflns_used 6876
_cell_measurement_temperature 294(2)
_cell_measurement_theta_max 27.25
_cell_measurement_theta_min 2.56
_cell_volume 1877.9(4)
_computing_cell_refinement 'SAINT (Bruker, 2001)'
_computing_data_collection 'SMART (Bruker, 2001)'
_computing_data_reduction SAINT
_computing_molecular_graphics 'DIAMOND (Brandenburg & Putz, 2005)'
_computing_publication_material SHELXL97
_computing_structure_refinement 'SHELXL-97 (Sheldrick, 2008)'
_computing_structure_solution 'SHELXS-97 (Sheldrick, 2008)'
_diffrn_ambient_temperature 294(2)
_diffrn_measured_fraction_theta_full 1.000
_diffrn_measured_fraction_theta_max 1.000
_diffrn_measurement_device 'Bruker SMART APEX CCD area-detector'
_diffrn_measurement_device_type 'Bruker SMART APEX CCD area-detector'
_diffrn_measurement_method '\w scan'
_diffrn_radiation_monochromator graphite
_diffrn_radiation_source 'fine-focus sealed tube'
_diffrn_radiation_type MoK\a
_diffrn_radiation_wavelength 0.71073
_diffrn_reflns_av_R_equivalents 0.0265
_diffrn_reflns_av_sigmaI/netI 0.0164
_diffrn_reflns_limit_h_max 11
_diffrn_reflns_limit_h_min -11
_diffrn_reflns_limit_k_max 18
_diffrn_reflns_limit_k_min -18
_diffrn_reflns_limit_l_max 15
_diffrn_reflns_limit_l_min -15
_diffrn_reflns_number 17388
_diffrn_reflns_theta_full 25.00
_diffrn_reflns_theta_max 25.00
_diffrn_reflns_theta_min 2.04
_diffrn_standards_number 0
_exptl_absorpt_coefficient_mu 0.079
_exptl_absorpt_correction_type none
_exptl_crystal_colour colorless
_exptl_crystal_density_diffrn 1.257
_exptl_crystal_density_method 'not measured'
_exptl_crystal_description needle
_exptl_crystal_F_000 752
_exptl_crystal_size_max 0.18
_exptl_crystal_size_mid 0.09
_exptl_crystal_size_min 0.07
_refine_diff_density_max 0.178
_refine_diff_density_min -0.140
_refine_diff_density_rms 0.030
_refine_ls_extinction_method none
_refine_ls_goodness_of_fit_ref 1.080
_refine_ls_hydrogen_treatment mixed
_refine_ls_matrix_type full
_refine_ls_number_parameters 250
_refine_ls_number_reflns 3305
_refine_ls_number_restraints 0
_refine_ls_restrained_S_all 1.080
_refine_ls_R_factor_all 0.0482
_refine_ls_R_factor_gt 0.0361
_refine_ls_shift/su_max 0.000
_refine_ls_shift/su_mean 0.000
_refine_ls_structure_factor_coef Fsqd
_refine_ls_weighting_details 'calc w=1/[\s^2^(Fo^2^)+(0.0470P)^2^+0.3929P] where P=(Fo^2^+2Fc^2^)/3'
_refine_ls_weighting_scheme calc
_refine_ls_wR_factor_gt 0.0914
_refine_ls_wR_factor_ref 0.1029
_reflns_number_gt 2647
_reflns_number_total 3305
_reflns_threshold_expression I>2\s(I)
_cod_data_source_file c4ra10203g2.cif
_cod_data_source_block av22
_cod_original_sg_symbol_H-M 'P 21/c'
_cod_database_code 7218443

loop_
_symmetry_equiv_pos_as_xyz
'x, y, z'
'-x, y+1/2, -z+1/2'
'-x, -y, -z'
'x, -y-1/2, z-1/2'

loop_
_atom_site_label
_atom_site_type_symbol
_atom_site_fract_x
_atom_site_fract_y
_atom_site_fract_z
_atom_site_U_iso_or_equiv
_atom_site_adp_type
_atom_site_occupancy
_atom_site_symmetry_multiplicity
_atom_site_calc_flag
_atom_site_refinement_flags
C1 C 0.77888(14) 0.00171(9) 1.04897(10) 0.0377(3) Uani 1 1 d .
C2 C 0.73613(16) -0.05452(10) 1.12521(11) 0.0456(4) Uani 1 1 d .
H2 H 0.7780 -0.0504 1.1908 0.055 Uiso 1 1 calc R
C3 C 0.63189(16) -0.11624(10) 1.10366(13) 0.0499(4) Uani 1 1 d .
H3 H 0.6016 -0.1524 1.1553 0.060 Uiso 1 1 calc R
C4 C 0.57211(16) -0.12464(10) 1.00560(13) 0.0503(4) Uani 1 1 d .
H4 H 0.5042 -0.1677 0.9909 0.060 Uiso 1 1 calc R
C5 C 0.61330(15) -0.06926(10) 0.92988(12) 0.0460(4) Uani 1 1 d .
H5 H 0.5726 -0.0747 0.8641 0.055 Uiso 1 1 calc R
C6 C 0.71504(14) -0.00543(9) 0.95113(10) 0.0380(3) Uani 1 1 d .
C7 C 0.75900(15) 0.05796(9) 0.87130(10) 0.0395(3) Uani 1 1 d .
H7 H 0.6740 0.0717 0.8275 0.047 Uiso 1 1 calc R
C8 C 0.89514(15) 0.12973(9) 1.01115(10) 0.0380(3) Uani 1 1 d .
C9 C 0.75351(14) 0.22052(9) 0.88819(10) 0.0392(3) Uani 1 1 d .
C10 C 0.71889(18) 0.23442(10) 0.78525(11) 0.0508(4) Uani 1 1 d .
H10 H 0.7349 0.1910 0.7378 0.061 Uiso 1 1 calc R
C11 C 0.6606(2) 0.31308(11) 0.75370(13) 0.0638(5) Uani 1 1 d .
H11 H 0.6366 0.3218 0.6848 0.077 Uiso 1 1 calc R
C12 C 0.6376(2) 0.37853(11) 0.82231(14) 0.0637(5) Uani 1 1 d .
H12 H 0.5979 0.4311 0.8002 0.076 Uiso 1 1 calc R
C13 C 0.67404(18) 0.36544(10) 0.92440(13) 0.0521(4) Uani 1 1 d .
H13 H 0.6608 0.4098 0.9712 0.063 Uiso 1 1 calc R
C14 C 0.72997(15) 0.28696(9) 0.95735(11) 0.0436(3) Uani 1 1 d .
H14 H 0.7522 0.2783 1.0265 0.052 Uiso 1 1 calc R
C15 C 1.00839(15) 0.19593(9) 1.03280(10) 0.0398(3) Uani 1 1 d .
C16 C 1.07532(16) 0.23766(10) 0.95384(12) 0.0468(4) Uani 1 1 d .
H16 H 1.0450 0.2268 0.8865 0.056 Uiso 1 1 calc R
C17 C 1.18656(17) 0.29519(10) 0.97464(13) 0.0521(4) Uani 1 1 d .
H17 H 1.2305 0.3221 0.9207 0.063 Uiso 1 1 calc R
C18 C 1.23433(17) 0.31392(10) 1.07398(13) 0.0517(4) Uani 1 1 d .
C19 C 1.16567(18) 0.27265(11) 1.15227(13) 0.0555(4) Uani 1 1 d .
H19 H 1.1949 0.2845 1.2196 0.067 Uiso 1 1 calc R
C20 C 1.05506(17) 0.21451(10) 1.13263(11) 0.0482(4) Uani 1 1 d .
H20 H 1.0114 0.1875 1.1866 0.058 Uiso 1 1 calc R
C21 C 1.3582(2) 0.37538(13) 1.09457(17) 0.0785(6) Uani 1 1 d .
H21A H 1.3356 0.4144 1.1487 0.118 Uiso 1 1 calc R
H21B H 1.3750 0.4081 1.0339 0.118 Uiso 1 1 calc R
H21C H 1.4428 0.3428 1.1142 0.118 Uiso 1 1 calc R
C22 C 0.8521(2) 0.02008(10) 0.70456(12) 0.0536(4) Uani 1 1 d .
C23 C 0.9784(2) -0.01504(13) 0.65068(13) 0.0698(5) Uani 1 1 d .
H23A H 0.9449 -0.0495 0.5934 0.105 Uiso 1 1 calc R
H23B H 1.0358 -0.0505 0.6970 0.105 Uiso 1 1 calc R
H23C H 1.0353 0.0323 0.6273 0.105 Uiso 1 1 calc R
N1 N 0.88752(12) 0.06346(7) 1.07160(8) 0.0395(3) Uani 1 1 d .
N2 N 0.80770(13) 0.13860(7) 0.92274(8) 0.0408(3) Uani 1 1 d .
N3 N 0.86772(14) 0.02263(8) 0.80748(9) 0.0427(3) Uani 1 1 d .
O1 O 0.74402(17) 0.04688(10) 0.65842(9) 0.0890(5) Uani 1 1 d .
H3N H 0.9406(18) -0.0053(11) 0.8390(13) 0.054(5) Uiso 1 1 d .

loop_
_atom_site_aniso_label
_atom_site_aniso_U_11
_atom_site_aniso_U_22
_atom_site_aniso_U_33
_atom_site_aniso_U_23
_atom_site_aniso_U_13
_atom_site_aniso_U_12
C1 0.0367(7) 0.0367(7) 0.0394(8) 0.0005(6) -0.0013(6) 0.0035(6)
C2 0.0486(8) 0.0469(8) 0.0410(8) 0.0053(7) -0.0007(6) 0.0020(7)
C3 0.0474(8) 0.0461(9) 0.0565(9) 0.0114(7) 0.0058(7) 0.0005(7)
C4 0.0434(8) 0.0425(8) 0.0648(10) 0.0000(7) -0.0007(7) -0.0041(7)
C5 0.0443(8) 0.0454(8) 0.0475(9) -0.0046(7) -0.0055(7) -0.0001(7)
C6 0.0364(7) 0.0375(7) 0.0399(8) -0.0009(6) -0.0011(6) 0.0053(6)
C7 0.0404(7) 0.0411(7) 0.0359(7) -0.0007(6) -0.0078(6) 0.0015(6)
C8 0.0423(7) 0.0392(8) 0.0322(7) -0.0009(6) -0.0021(6) 0.0038(6)
C9 0.0397(7) 0.0392(7) 0.0384(7) 0.0054(6) -0.0014(6) 0.0002(6)
C10 0.0657(10) 0.0476(9) 0.0385(8) 0.0017(7) -0.0042(7) 0.0073(7)
C11 0.0874(13) 0.0566(10) 0.0459(9) 0.0103(8) -0.0140(9) 0.0111(9)
C12 0.0808(12) 0.0438(9) 0.0650(11) 0.0090(8) -0.0120(9) 0.0114(8)
C13 0.0588(10) 0.0413(8) 0.0561(10) -0.0020(7) 0.0007(7) 0.0044(7)
C14 0.0479(8) 0.0447(8) 0.0382(8) 0.0030(6) 0.0015(6) -0.0006(7)
C15 0.0417(8) 0.0378(7) 0.0396(8) -0.0005(6) -0.0020(6) 0.0029(6)
C16 0.0484(8) 0.0509(9) 0.0411(8) 0.0007(7) 0.0014(6) 0.0006(7)
C17 0.0508(9) 0.0490(9) 0.0574(10) 0.0052(7) 0.0131(7) -0.0002(7)
C18 0.0480(9) 0.0432(8) 0.0643(11) -0.0121(7) 0.0068(7) -0.0026(7)
C19 0.0608(10) 0.0573(10) 0.0481(9) -0.0142(8) -0.0010(8) -0.0113(8)
C20 0.0559(9) 0.0487(9) 0.0400(8) -0.0019(7) 0.0004(7) -0.0074(7)
C21 0.0718(12) 0.0726(13) 0.0922(15) -0.0208(11) 0.0157(11) -0.0266(10)
C22 0.0739(11) 0.0507(9) 0.0354(8) -0.0024(7) -0.0061(8) -0.0008(8)
C23 0.0929(14) 0.0739(12) 0.0435(10) -0.0116(9) 0.0149(9) -0.0095(11)
N1 0.0428(7) 0.0401(6) 0.0350(6) 0.0018(5) -0.0043(5) -0.0010(5)
N2 0.0493(7) 0.0361(6) 0.0361(6) 0.0023(5) -0.0089(5) 0.0016(5)
N3 0.0472(7) 0.0481(7) 0.0321(6) 0.0007(5) -0.0048(5) 0.0025(6)
O1 0.1130(11) 0.1106(12) 0.0408(7) -0.0079(7) -0.0262(7) 0.0341(9)

loop_
_atom_type_symbol
_atom_type_description
_atom_type_scat_dispersion_real
_atom_type_scat_dispersion_imag
_atom_type_scat_source
C C 0.0033 0.0016 'International Tables Vol C Tables 4.2.6.8 and 6.1.1.4'
H H 0.0000 0.0000 'International Tables Vol C Tables 4.2.6.8 and 6.1.1.4'
N N 0.0061 0.0033 'International Tables Vol C Tables 4.2.6.8 and 6.1.1.4'
O O 0.0106 0.0060 'International Tables Vol C Tables 4.2.6.8 and 6.1.1.4'

loop_
_geom_angle_atom_site_label_1
_geom_angle_atom_site_label_2
_geom_angle_atom_site_label_3
_geom_angle
C6 C1 C2 119.15(13)
C6 C1 N1 121.27(12)
C2 C1 N1 119.56(12)
C3 C2 C1 120.16(14)
C3 C2 H2 119.9
C1 C2 H2 119.9
C2 C3 C4 120.33(14)
C2 C3 H3 119.8
C4 C3 H3 119.8
C5 C4 C3 119.91(14)
C5 C4 H4 120.0
C3 C4 H4 120.0
C4 C5 C6 120.34(14)
C4 C5 H5 119.8
C6 C5 H5 119.8
C5 C6 C1 120.06(13)
C5 C6 C7 121.79(12)
C1 C6 C7 118.15(12)
N3 C7 N2 111.80(11)
N3 C7 C6 112.25(11)
N2 C7 C6 108.44(11)
N3 C7 H7 108.1
N2 C7 H7 108.1
C6 C7 H7 108.1
N1 C8 N2 122.68(12)
N1 C8 C15 118.78(12)
N2 C8 C15 118.39(12)
C10 C9 C14 118.91(13)
C10 C9 N2 120.54(13)
C14 C9 N2 120.51(12)
C11 C10 C9 119.73(15)
C11 C10 H10 120.1
C9 C10 H10 120.1
C12 C11 C10 121.14(15)
C12 C11 H11 119.4
C10 C11 H11 119.4
C11 C12 C13 119.26(15)
C11 C12 H12 120.4
C13 C12 H12 120.4
C14 C13 C12 120.33(15)
C14 C13 H13 119.8
C12 C13 H13 119.8
C13 C14 C9 120.60(14)
C13 C14 H14 119.7
C9 C14 H14 119.7
C16 C15 C20 118.33(14)
C16 C15 C8 120.91(13)
C20 C15 C8 120.69(13)
C17 C16 C15 120.49(14)
C17 C16 H16 119.8
C15 C16 H16 119.8
C16 C17 C18 121.63(15)
C16 C17 H17 119.2
C18 C17 H17 119.2
C17 C18 C19 117.40(14)
C17 C18 C21 120.59(16)
C19 C18 C21 121.99(16)
C20 C19 C18 121.61(15)
C20 C19 H19 119.2
C18 C19 H19 119.2
C19 C20 C15 120.53(15)
C19 C20 H20 119.7
C15 C20 H20 119.7
C18 C21 H21A 109.5
C18 C21 H21B 109.5
H21A C21 H21B 109.5
C18 C21 H21C 109.5
H21A C21 H21C 109.5
H21B C21 H21C 109.5
O1 C22 N3 122.22(16)
O1 C22 C23 122.32(15)
N3 C22 C23 115.43(15)
C22 C23 H23A 109.5
C22 C23 H23B 109.5
H23A C23 H23B 109.5
C22 C23 H23C 109.5
H23A C23 H23C 109.5
H23B C23 H23C 109.5
C8 N1 C1 117.43(11)
C8 N2 C9 122.47(11)
C8 N2 C7 117.02(11)
C9 N2 C7 120.16(11)
C22 N3 C7 122.77(13)
C22 N3 H3N 119.7(11)
C7 N3 H3N 116.9(11)

loop_
_geom_bond_atom_site_label_1
_geom_bond_atom_site_label_2
_geom_bond_distance
C1 C6 1.3935(19)
C1 C2 1.394(2)
C1 N1 1.4100(17)
C2 C3 1.378(2)
C2 H2 0.9300
C3 C4 1.384(2)
C3 H3 0.9300
C4 C5 1.376(2)
C4 H4 0.9300
C5 C6 1.385(2)
C5 H5 0.9300
C6 C7 1.5012(19)
C7 N3 1.4488(18)
C7 N2 1.4740(17)
C7 H7 0.9800
C8 N1 1.2956(17)
C8 N2 1.3929(17)
C8 C15 1.4848(19)
C9 C10 1.390(2)
C9 C14 1.390(2)
C9 N2 1.4243(17)
C10 C11 1.382(2)
C10 H10 0.9300
C11 C12 1.374(2)
C11 H11 0.9300
C12 C13 1.381(2)
C12 H12 0.9300
C13 C14 1.377(2)
C13 H13 0.9300
C14 H14 0.9300
C15 C16 1.390(2)
C15 C20 1.390(2)
C16 C17 1.381(2)
C16 H16 0.9300
C17 C18 1.387(2)
C17 H17 0.9300
C18 C19 1.388(2)
C18 C21 1.507(2)
C19 C20 1.380(2)
C19 H19 0.9300
C20 H20 0.9300
C21 H21A 0.9600
C21 H21B 0.9600
C21 H21C 0.9600
C22 O1 1.223(2)
C22 N3 1.3511(19)
C22 C23 1.500(3)
C23 H23A 0.9600
C23 H23B 0.9600
C23 H23C 0.9600
N3 H3N 0.889(17)

loop_
_geom_torsion_atom_site_label_1
_geom_torsion_atom_site_label_2
_geom_torsion_atom_site_label_3
_geom_torsion_atom_site_label_4
_geom_torsion
C6 C1 C2 C3 -0.1(2)
N1 C1 C2 C3 -178.83(13)
C1 C2 C3 C4 2.0(2)
C2 C3 C4 C5 -2.2(2)
C3 C4 C5 C6 0.4(2)
C4 C5 C6 C1 1.5(2)
C4 C5 C6 C7 -177.96(13)
C2 C1 C6 C5 -1.7(2)
N1 C1 C6 C5 177.05(12)
C2 C1 C6 C7 177.80(12)
N1 C1 C6 C7 -3.45(19)
C5 C6 C7 N3 -83.31(16)
C1 C6 C7 N3 97.19(14)
C5 C6 C7 N2 152.67(13)
C1 C6 C7 N2 -26.83(16)
C14 C9 C10 C11 -0.7(2)
N2 C9 C10 C11 177.22(15)
C9 C10 C11 C12 0.7(3)
C10 C11 C12 C13 0.3(3)
C11 C12 C13 C14 -1.4(3)
C12 C13 C14 C9 1.4(2)
C10 C9 C14 C13 -0.4(2)
N2 C9 C14 C13 -178.28(14)
N1 C8 C15 C16 144.34(14)
N2 C8 C15 C16 -31.42(19)
N1 C8 C15 C20 -32.4(2)
N2 C8 C15 C20 151.82(13)
C20 C15 C16 C17 0.8(2)
C8 C15 C16 C17 -176.01(13)
C15 C16 C17 C18 -0.6(2)
C16 C17 C18 C19 -0.1(2)
C16 C17 C18 C21 178.58(16)
C17 C18 C19 C20 0.6(2)
C21 C18 C19 C20 -178.07(16)
C18 C19 C20 C15 -0.4(3)
C16 C15 C20 C19 -0.3(2)
C8 C15 C20 C19 176.50(14)
N2 C8 N1 C1 -4.4(2)
C15 C8 N1 C1 -179.97(12)
C6 C1 N1 C8 21.23(19)
C2 C1 N1 C8 -160.02(13)
N1 C8 N2 C9 143.79(14)
C15 C8 N2 C9 -40.62(19)
N1 C8 N2 C7 -29.49(19)
C15 C8 N2 C7 146.09(12)
C10 C9 N2 C8 153.72(14)
C14 C9 N2 C8 -28.4(2)
C10 C9 N2 C7 -33.2(2)
C14 C9 N2 C7 144.68(13)
N3 C7 N2 C8 -81.46(15)
C6 C7 N2 C8 42.83(16)
N3 C7 N2 C9 105.10(14)
C6 C7 N2 C9 -130.62(12)
O1 C22 N3 C7 -0.7(2)
C23 C22 N3 C7 177.33(14)
N2 C7 N3 C22 -112.38(15)
C6 C7 N3 C22 125.49(14)
